data_4077321
loop_
_publ_author_name
'Klimpel, Michael G.'
'Anwander, Reiner'
'Tafipolsky, Maxim'
'Scherer, Wolfgang'

_publ_section_title
;
 Peralkylated Ytterbium(II) Aluminate Complexes YbAl2R8. New Insights into
 the Nature of Aluminate Coordination
;
_journal_issue 19
_journal_name_full Organometallics
_journal_page_first 3983
_journal_paper_doi 10.1021/om0102091
_journal_volume 20
_journal_year 2001
_chemical_compound_source 'see text'
_chemical_formula_moiety 'C32 H80 Al4 Yb2'
_chemical_formula_sum 'C32 H80 Al4 Yb2'
_chemical_formula_weight 918.96
_chemical_name_systematic
;
 ?
;
_space_group_IT_number 145
_symmetry_cell_setting trigonal
_symmetry_space_group_name_Hall 'P 32'
_symmetry_space_group_name_H-M 'P 32'
_atom_sites_solution_hydrogens difmap
_atom_sites_solution_primary direct
_atom_sites_solution_secondary difmap
_cell_angle_alpha 90
_cell_angle_beta 90
_cell_angle_gamma 120
_cell_formula_units_Z 3
_cell_length_a 11.7410(1)
_cell_length_b 11.7410(1)
_cell_length_c 27.3370(2)
_cell_measurement_reflns_used 57267
_cell_measurement_temperature 243
_cell_measurement_theta_max 27.5
_cell_measurement_theta_min 3.0
_cell_volume 3263.56(5)
_computing_cell_refinement 'Denzo-SMN (Z. Otwinowski and W. Minor, 1997)'
_computing_data_collection 'collect (Nonius 1997)'
_computing_data_reduction 'Denzo-SMN (Z. Otwinowski and W. Minor, 1997)'
_computing_molecular_graphics 'PLATON (Spek, 1990)'
_computing_publication_material 'PLATON (Spek, 1990)'
_computing_structure_refinement 'SHELXL-97 (Sheldrick, 1997)'
_computing_structure_solution 'SIR-92 (Giacovazzo, 1992)'
_diffrn_ambient_temperature 243
_diffrn_measurement_device_type 'KappaCCD (Nonius)'
_diffrn_measurement_method rotation
_diffrn_radiation_monochromator graphite
_diffrn_radiation_source 'NONIUS FR 591 rotating anode'
_diffrn_radiation_type 'Mo K\a'
_diffrn_radiation_wavelength 0.71073
_diffrn_reflns_av_R_equivalents 0.0520
_diffrn_reflns_av_sigmaI/netI 0.0272
_diffrn_reflns_limit_h_max 15
_diffrn_reflns_limit_h_min -15
_diffrn_reflns_limit_k_max 15
_diffrn_reflns_limit_k_min -15
_diffrn_reflns_limit_l_max 35
_diffrn_reflns_limit_l_min -35
_diffrn_reflns_number 57267
_diffrn_reflns_reduction_process
;
 ?
;
_diffrn_reflns_theta_max 27.47
_diffrn_reflns_theta_min 3.00
_diffrn_standards_decay_% 0
_diffrn_standards_interval_count none
_diffrn_standards_interval_time none
_diffrn_standards_number none
_exptl_absorpt_coefficient_mu 4.37
_exptl_absorpt_correction_T_max 0.420
_exptl_absorpt_correction_T_min 0.350
_exptl_absorpt_correction_type empirical
_exptl_absorpt_process_details 'sortav (Blessing, 1995)'
_exptl_crystal_colour colorless
_exptl_crystal_density_diffrn 1.403
_exptl_crystal_density_meas ?
_exptl_crystal_density_method 'Not Measured'
_exptl_crystal_description cubic
_exptl_crystal_F_000 1392
_exptl_crystal_size_max 0.2
_exptl_crystal_size_mid 0.2
_exptl_crystal_size_min 0.2
_refine_diff_density_max 0.902
_refine_diff_density_min -0.835
_refine_diff_density_rms 0.080
_refine_ls_abs_structure_details 'Flack H.D. (1983), Acta Cryst. A39, 876-881'
_refine_ls_abs_structure_Flack 0.05(1)
_refine_ls_extinction_method none
_refine_ls_goodness_of_fit_ref 1.079
_refine_ls_hydrogen_treatment 'see text '
_refine_ls_matrix_type full
_refine_ls_number_constraints 0
_refine_ls_number_parameters 407
_refine_ls_number_reflns 9872
_refine_ls_number_restraints 1
_refine_ls_restrained_S_all 1.079
_refine_ls_R_factor_all 0.0248
_refine_ls_R_factor_gt 0.0241
_refine_ls_shift/su_max 0.004
_refine_ls_shift/su_mean 0.000
_refine_ls_structure_factor_coef Fsqd
_refine_ls_weighting_details 'w=1/[\s^2^(Fo^2^)+(0.0247P)^2^+3.19P] where P=(Fo^2^+2Fc^2^)/3'
_refine_ls_weighting_scheme calc
_refine_ls_wR_factor_gt 0.0590
_refine_ls_wR_factor_ref 0.0595
_reflns_number_gt 9750
_reflns_number_total 9872
_reflns_threshold_expression >2sigma(i)
_cod_data_source_file om0102091.cif
_cod_data_source_block for_JA004114M-15-285
_cod_depositor_comments
;
The following automatic conversions were performed:

'_symmetry_cell_setting' value 'Trigonal' changed to 'trigonal'
according to /home/saulius/struct/CIF-dictionaries/cif_core.dic
dictionary named 'cif_core.dic' version 2.4.2 from
2011-04-26.

'_refine_ls_weighting_scheme' value 'calc ' changed to
'calc' according to
/home/saulius/struct/CIF-dictionaries/cif_core.dic dictionary named
'cif_core.dic' version 2.4.2 from 2011-04-26.

Automatic conversion script
Id: cif_fix_values 1715 2011-07-08 13:25:40Z adriana 

The following automatic conversions were performed:

'_exptl_crystal_density_meas' value 'none' was changed to '?' - the
value is perceived as not measured.

Automatic conversion script
Id: cif_fix_values 3008 2015-01-20 13:52:24Z robertas 
;
_cod_database_code 4077321

loop_
_symmetry_equiv_pos_as_xyz
x,y,z
-y,x-y,2/3+z
-x+y,-x,1/3+z

loop_
_atom_site_aniso_label
_atom_site_aniso_U_11
_atom_site_aniso_U_22
_atom_site_aniso_U_33
_atom_site_aniso_U_23
_atom_site_aniso_U_13
_atom_site_aniso_U_12
Yb1 0.0447(1) 0.0415(1) 0.0432(1) -0.0075(1) -0.0047(1) 0.0266(1)
Yb2 0.0301(1) 0.0354(1) 0.0453(1) 0.0050(1) 0.0045(1) 0.0166(1)
Al1 0.1044(15) 0.0579(10) 0.0812(13) 0.0091(9) 0.0004(11) 0.0560(11)
Al2 0.0444(7) 0.0385(6) 0.0480(7) -0.0080(5) -0.0030(5) 0.0245(5)
Al3 0.0534(8) 0.0547(8) 0.0571(9) 0.0061(6) 0.0005(6) 0.0373(7)
Al4 0.0292(5) 0.0345(6) 0.0609(8) -0.0023(5) -0.0008(5) 0.0142(5)
C1 0.39(3) 0.154(11) 0.197(14) 0.096(11) 0.109(16) 0.207(17)
C2 0.30(2) 0.084(7) 0.223(16) 0.003(8) 0.025(14) 0.119(11)
C3 0.056(3) 0.041(2) 0.071(4) -0.016(2) 0.010(2) 0.017(2)
C4 0.068(4) 0.080(4) 0.096(5) -0.027(4) -0.006(3) 0.029(3)
C5 0.080(4) 0.057(3) 0.070(4) 0.017(3) 0.018(3) 0.036(3)
C6 0.153(9) 0.108(7) 0.076(5) 0.012(5) 0.035(6) 0.059(7)
C7 0.112(6) 0.120(7) 0.116(6) -0.002(5) -0.037(5) 0.091(6)
C8 0.097(6) 0.115(7) 0.236(14) -0.001(8) -0.016(7) 0.083(6)
C9 0.059(3) 0.091(4) 0.080(4) -0.014(3) 0.000(3) 0.048(3)
C10 0.117(8) 0.141(10) 0.160(11) -0.028(8) -0.023(7) 0.079(8)
C11 0.053(2) 0.039(2) 0.046(3) -0.0064(17) -0.010(2) 0.0215(19)
C12 0.089(4) 0.040(2) 0.066(3) 0.000(2) -0.012(3) 0.035(3)
C13 0.054(3) 0.036(2) 0.050(3) 0.0006(18) 0.008(2) 0.0238(19)
C14 0.102(5) 0.067(3) 0.052(3) 0.012(3) 0.016(3) 0.049(3)
C15 0.056(3) 0.043(2) 0.048(3) -0.0111(19) -0.008(2) 0.027(2)
C16 0.055(3) 0.063(3) 0.071(4) -0.023(3) -0.017(3) 0.027(3)
C17 0.081(4) 0.062(4) 0.119(6) 0.026(4) 0.004(4) 0.038(3)
C18 0.107(6) 0.054(4) 0.149(8) 0.022(5) -0.005(6) 0.017(4)
C19 0.064(3) 0.061(3) 0.050(3) -0.006(2) -0.005(2) 0.047(3)
C20 0.066(3) 0.070(3) 0.073(4) -0.009(3) -0.015(3) 0.049(3)
C21 0.068(3) 0.066(3) 0.052(3) -0.016(2) -0.009(2) 0.050(3)
C22 0.156(8) 0.143(7) 0.081(5) -0.031(5) -0.016(5) 0.130(7)
C23 0.053(3) 0.074(3) 0.044(2) 0.010(2) 0.009(2) 0.045(3)
C24 0.082(4) 0.127(6) 0.049(3) 0.016(3) 0.011(3) 0.073(4)
C25 0.040(2) 0.038(2) 0.082(4) -0.008(2) -0.006(2) 0.0181(19)
C26 0.059(3) 0.041(3) 0.148(7) -0.028(3) -0.021(4) 0.030(2)
C27 0.035(2) 0.035(2) 0.064(3) -0.0014(19) 0.012(2) 0.0125(17)
C28 0.055(3) 0.043(3) 0.087(4) -0.014(3) 0.021(3) 0.006(2)
C29 0.034(2) 0.047(2) 0.071(3) -0.009(2) 0.006(2) 0.0200(18)
C30 0.048(3) 0.120(6) 0.087(5) -0.050(5) 0.012(3) 0.016(3)
C31 0.046(3) 0.062(3) 0.092(4) -0.006(3) -0.017(3) 0.029(2)
C32 0.098(5) 0.113(6) 0.078(5) -0.017(4) -0.028(4) 0.075(5)

loop_
_atom_site_label
_atom_site_type_symbol
_atom_site_thermal_displace_type
_atom_site_fract_x
_atom_site_fract_y
_atom_site_fract_z
_atom_site_occupancy
_atom_site_U_iso_or_equiv
Yb1 Yb Uani 0.10570(2) 0.78207(2) 0.23853(1) 1.000 0.0409(1)
Yb2 Yb Uani 0.69383(1) 0.98428(2) 0.09464(1) 1.000 0.0368(1)
Al1 Al Uani 0.0252(2) 0.51739(19) 0.25784(8) 1.000 0.0743(7)
Al2 Al Uani 0.32065(13) 1.10982(13) 0.35565(5) 1.000 0.0420(4)
Al3 Al Uani -0.24443(15) 0.79156(15) 0.15873(6) 1.000 0.0505(5)
Al4 Al Uani 0.40721(12) 0.94833(12) 0.10703(5) 1.000 0.0423(4)
C1 C Uani -0.045(2) 0.3268(14) 0.2725(6) 1.000 0.215(12)
C2 C Uani 0.0101(19) 0.2605(11) 0.2572(6) 1.000 0.192(9)
C3 C Uani 0.0170(5) 0.5464(5) 0.1853(2) 1.000 0.0592(18)
C4 C Uani -0.1256(7) 0.4617(8) 0.1667(3) 1.000 0.085(3)
C5 C Uani -0.0841(7) 0.5801(6) 0.2931(2) 1.000 0.068(2)
C6 C Uani -0.0549(12) 0.5853(10) 0.3485(3) 1.000 0.115(4)
C7 C Uani 0.2163(10) 0.6437(10) 0.2811(4) 1.000 0.101(4)
C8 C Uani 0.3183(10) 0.6242(11) 0.2548(5) 1.000 0.136(6)
C9 C Uani 0.4951(6) 1.1237(7) 0.3456(3) 1.000 0.072(2)
C10 C Uani 0.5207(11) 1.0196(12) 0.3536(5) 1.000 0.133(6)
C11 C Uani 0.2599(5) 1.0639(5) 0.42764(17) 1.000 0.0467(14)
C12 C Uani 0.2249(7) 0.9195(5) 0.4356(2) 1.000 0.0638(18)
C13 C Uani 0.3333(5) 1.2833(4) 0.33365(18) 1.000 0.0461(16)
C14 C Uani 0.3624(7) 1.2957(6) 0.2776(2) 1.000 0.071(2)
C15 C Uani 0.1765(5) 0.9673(5) 0.31463(19) 1.000 0.0480(16)
C16 C Uani 0.0404(6) 0.9467(6) 0.3244(2) 1.000 0.0641(19)
C17 C Uani -0.3807(8) 0.6061(7) 0.1770(3) 1.000 0.086(3)
C18 C Uani -0.5079(10) 0.5384(7) 0.1514(4) 1.000 0.114(4)
C19 C Uani -0.0689(5) 0.8367(5) 0.1883(2) 1.000 0.0513(17)
C20 C Uani 0.0386(6) 0.9807(6) 0.1836(2) 1.000 0.0630(19)
C21 C Uani -0.2184(6) 0.8126(6) 0.0839(2) 1.000 0.0547(17)
C22 C Uani -0.1606(10) 0.7240(10) 0.0688(3) 1.000 0.102(4)
C23 C Uani -0.2919(5) 0.9229(6) 0.18789(18) 1.000 0.0511(16)
C24 C Uani -0.2946(7) 0.9080(8) 0.2443(2) 1.000 0.077(3)
C25 C Uani 0.5790(5) 1.1243(5) 0.1184(2) 1.000 0.0540(16)
C26 C Uani 0.5345(6) 1.2264(5) 0.1284(3) 1.000 0.080(3)
C27 C Uani 0.4430(4) 0.8019(4) 0.0852(2) 1.000 0.0469(14)
C28 C Uani 0.3078(6) 0.6770(5) 0.0780(3) 1.000 0.0699(19)
C29 C Uani 0.3134(5) 0.8973(5) 0.1727(2) 1.000 0.0508(14)
C30 C Uani 0.3984(6) 0.9616(9) 0.2176(3) 1.000 0.097(3)
C31 C Uani 0.2962(5) 0.9673(6) 0.0566(3) 1.000 0.0658(19)
C32 C Uani 0.3556(8) 1.0020(9) 0.0067(3) 1.000 0.086(3)
H1A H Uiso -0.04930 0.31860 0.30780 1.000 0.3240
H1B H Uiso -0.13450 0.28050 0.26070 1.000 0.3240
H2A H Uiso -0.04140 0.17070 0.26760 1.000 0.2860
H2B H Uiso 0.09720 0.29820 0.27050 1.000 0.2860
H2C H Uiso 0.01470 0.26380 0.22210 1.000 0.2860
H3A H Uiso 0.038(7) 0.634(8) 0.158(3) 1.000 0.0890
H3B H Uiso 0.08420 0.54180 0.16550 1.000 0.0890
H4A H Uiso -0.12880 0.47650 0.13230 1.000 0.1280
H4B H Uiso -0.18190 0.48560 0.18400 1.000 0.1280
H4C H Uiso -0.15490 0.37050 0.17230 1.000 0.1280
H5A H Uiso -0.107(8) 0.667(8) 0.286(4) 1.000 0.1030
H5B H Uiso -0.17600 0.54340 0.28310 1.000 0.1030
H6A H Uiso -0.10630 0.61490 0.36590 1.000 0.1730
H6B H Uiso 0.03680 0.64520 0.35420 1.000 0.1730
H6C H Uiso -0.07720 0.49920 0.35970 1.000 0.1730
H7A H Uiso 0.262(11) 0.747(12) 0.288(4) 1.000 0.1520
H7B H Uiso 0.22740 0.65330 0.31670 1.000 0.1520
H8A H Uiso 0.40390 0.68420 0.26760 1.000 0.2040
H8B H Uiso 0.31620 0.64050 0.22050 1.000 0.2040
H8C H Uiso 0.29980 0.53550 0.25950 1.000 0.2040
H9A H Uiso 0.51990 1.15160 0.31200 1.000 0.1070
H9B H Uiso 0.55680 1.19600 0.36600 1.000 0.1070
H10A H Uiso 0.61100 1.04870 0.34590 1.000 0.1990
H10B H Uiso 0.46450 0.94660 0.33290 1.000 0.1990
H10C H Uiso 0.50410 0.99280 0.38720 1.000 0.1990
H11A H Uiso 0.347(6) 1.123(6) 0.453(2) 1.000 0.0700
H11B H Uiso 0.174(6) 1.084(6) 0.436(2) 1.000 0.0700
H12A H Uiso 0.19630 0.89410 0.46870 1.000 0.0960
H12B H Uiso 0.30100 0.91140 0.42940 1.000 0.0960
H12C H Uiso 0.15560 0.86350 0.41360 1.000 0.0960
H13A H Uiso 0.246(7) 1.286(6) 0.339(2) 1.000 0.0690
H13B H Uiso 0.412(7) 1.357(7) 0.351(2) 1.000 0.0690
H14A H Uiso 0.36920 1.37570 0.26560 1.000 0.1050
H14B H Uiso 0.29220 1.22210 0.26090 1.000 0.1050
H14C H Uiso 0.44360 1.29690 0.27180 1.000 0.1050
H15A H Uiso 0.197(7) 0.988(6) 0.277(3) 1.000 0.0720
H15B H Uiso 0.189(7) 0.893(7) 0.323(2) 1.000 0.0720
H16A H Uiso -0.02230 0.87790 0.30370 1.000 0.0960
H16B H Uiso 0.03980 1.02670 0.31780 1.000 0.0960
H16C H Uiso 0.01740 0.92250 0.35810 1.000 0.0960
H17A H Uiso -0.34010 0.55220 0.17340 1.000 0.1300
H17B H Uiso -0.39940 0.60660 0.21160 1.000 0.1300
H18A H Uiso -0.56020 0.45140 0.16460 1.000 0.1700
H18B H Uiso -0.49330 0.53270 0.11720 1.000 0.1700
H18C H Uiso -0.55320 0.58670 0.15580 1.000 0.1700
H19A H Uiso -0.090(7) 0.795(7) 0.225(3) 1.000 0.0770
H19B H Uiso -0.046(7) 0.787(7) 0.171(3) 1.000 0.0770
H20A H Uiso 0.11770 0.99310 0.19880 1.000 0.0950
H20B H Uiso 0.01050 1.03540 0.19950 1.000 0.0950
H20C H Uiso 0.05500 1.00410 0.14970 1.000 0.0950
H21A H Uiso -0.306(7) 0.795(7) 0.070(3) 1.000 0.0820
H21B H Uiso -0.145(8) 0.897(8) 0.070(3) 1.000 0.0820
H22A H Uiso -0.14660 0.72960 0.03410 1.000 0.1530
H22B H Uiso -0.22120 0.63450 0.07770 1.000 0.1530
H22C H Uiso -0.07850 0.75320 0.08540 1.000 0.1530
H23A H Uiso -0.224(7) 1.027(7) 0.182(3) 1.000 0.0760
H23B H Uiso -0.361(7) 0.921(7) 0.178(3) 1.000 0.0760
H24A H Uiso -0.31670 0.96860 0.25910 1.000 0.1150
H24B H Uiso -0.20960 0.92650 0.25560 1.000 0.1150
H24C H Uiso -0.35920 0.81980 0.25310 1.000 0.1150
H25A H Uiso 0.652(7) 1.109(7) 0.144(3) 1.000 0.0810
H25B H Uiso 0.642(8) 1.153(7) 0.083(3) 1.000 0.0810
H26A H Uiso 0.61030 1.31120 0.13400 1.000 0.1210
H26B H Uiso 0.47870 1.20020 0.15670 1.000 0.1210
H26C H Uiso 0.48690 1.23080 0.10060 1.000 0.1210
H27A H Uiso 0.500(7) 0.827(7) 0.057(2) 1.000 0.0700
H27B H Uiso 0.509(6) 0.757(6) 0.105(2) 1.000 0.0700
H28A H Uiso 0.32020 0.60580 0.06770 1.000 0.1050
H28B H Uiso 0.25900 0.69320 0.05350 1.000 0.1050
H28C H Uiso 0.26010 0.65440 0.10830 1.000 0.1050
H29A H Uiso 0.223(7) 0.901(7) 0.167(2) 1.000 0.0760
H29B H Uiso 0.232(7) 0.798(7) 0.170(3) 1.000 0.0760
H30A H Uiso 0.34490 0.93070 0.24650 1.000 0.1460
H30B H Uiso 0.43730 1.05530 0.21530 1.000 0.1460
H30C H Uiso 0.46650 0.93920 0.21930 1.000 0.1460
H31A H Uiso 0.21330 0.88520 0.05460 1.000 0.0990
H31B H Uiso 0.27700 1.03470 0.06720 1.000 0.0990
H32A H Uiso 0.29560 1.00910 -0.01520 1.000 0.1290
H32B H Uiso 0.37280 0.93470 -0.00470 1.000 0.1290
H32C H Uiso 0.43640 1.08450 0.00800 1.000 0.1290

loop_
_atom_type_symbol
_atom_type_description
_atom_type_scat_dispersion_real
_atom_type_scat_dispersion_imag
_atom_type_scat_source
Yb Yb -0.3850 5.5486 'International Tables Vol C Tables 4.2.6.8 and 6.1.1.4'
Al Al 0.0645 0.0514 'International Tables Vol C Tables 4.2.6.8 and 6.1.1.4'
H H 0.0000 0.0000 'International Tables Vol C Tables 4.2.6.8 and 6.1.1.4'
C C 0.0033 0.0016 'International Tables Vol C Tables 4.2.6.8 and 6.1.1.4'

loop_
_geom_angle_atom_site_label_1
_geom_angle_atom_site_label_2
_geom_angle_atom_site_label_3
_geom_angle
_geom_angle_site_symmetry_1
_geom_angle_site_symmetry_3
_geom_angle_publ_flag
Al1 Yb1 C3 42.08(12) . . yes
Al1 Yb1 C5 42.54(17) . . yes
Al1 Yb1 C7 43.5(2) . . yes
Al1 Yb1 C15 121.42(11) . . yes
Al1 Yb1 C19 117.80(12) . . yes
Al1 Yb1 C29 112.85(12) . . yes
C3 Yb1 C5 72.01(17) . . yes
C3 Yb1 C7 72.3(2) . . yes
C3 Yb1 C15 163.43(15) . . yes
C3 Yb1 C19 91.04(17) . . yes
C3 Yb1 C29 86.98(16) . . yes
C5 Yb1 C7 71.5(3) . . yes
C5 Yb1 C15 93.69(16) . . yes
C5 Yb1 C19 95.4(2) . . yes
C5 Yb1 C29 155.35(19) . . yes
C7 Yb1 C15 95.6(3) . . yes
C7 Yb1 C19 161.2(2) . . yes
C7 Yb1 C29 90.2(3) . . yes
C15 Yb1 C19 98.79(17) . . yes
C15 Yb1 C29 104.72(16) . . yes
C19 Yb1 C29 97.81(17) . . yes
Al4 Yb2 C25 40.00(12) . . yes
Al4 Yb2 C27 39.77(11) . . yes
Al3 Yb2 Al4 116.25(4) 1_655 . yes
Al4 Yb2 C21 133.10(15) . 1_655 yes
Al4 Yb2 C23 93.85(15) . 1_655 yes
Al2 Yb2 Al4 116.79(4) 2_774 . yes
Al4 Yb2 C11 132.98(15) . 2_774 yes
Al4 Yb2 C13 95.04(13) . 2_774 yes
C25 Yb2 C27 79.76(16) . . yes
Al3 Yb2 C25 131.28(12) 1_655 . yes
C21 Yb2 C25 169.39(17) 1_655 . yes
C23 Yb2 C25 93.03(18) 1_655 . yes
Al2 Yb2 C25 90.82(12) 2_774 . yes
C11 Yb2 C25 93.33(19) 2_774 . yes
C13 Yb2 C25 93.77(17) 2_774 . yes
Al3 Yb2 C27 92.00(11) 1_655 . yes
C21 Yb2 C27 94.07(18) 1_655 . yes
C23 Yb2 C27 93.96(18) 1_655 . yes
Al2 Yb2 C27 131.44(12) 2_774 . yes
C11 Yb2 C27 169.60(17) 2_774 . yes
C13 Yb2 C27 92.87(17) 2_774 . yes
Al3 Yb2 C21 39.64(12) 1_655 1_655 yes
Al3 Yb2 C23 39.27(14) 1_655 1_655 yes
Al2 Yb2 Al3 126.95(5) 2_774 1_655 yes
Al3 Yb2 C11 98.40(14) 1_655 2_774 yes
Al3 Yb2 C13 134.79(13) 1_655 2_774 yes
C21 Yb2 C23 78.69(18) 1_655 1_655 yes
Al2 Yb2 C21 99.71(14) 2_774 1_655 yes
C11 Yb2 C21 93.9(2) 2_774 1_655 yes
C13 Yb2 C21 95.17(17) 2_774 1_655 yes
Al2 Yb2 C23 134.31(14) 2_774 1_655 yes
C11 Yb2 C23 94.16(17) 2_774 1_655 yes
C13 Yb2 C23 171.11(19) 2_774 1_655 yes
Al2 Yb2 C11 40.15(11) 2_774 2_774 yes
Al2 Yb2 C13 39.89(13) 2_774 2_774 yes
C11 Yb2 C13 79.74(16) 2_774 2_774 yes
C29 Yb1 H29B 22.3(18) . . no
C29 Yb1 H30A 45.62 . . no
H5A Yb1 H7A 104(4) . . no
H5A Yb1 H15A 98(3) . . no
H5A Yb1 H19A 53(3) . . no
H5A Yb1 H29A 149(3) . . no
H5A Yb1 H29B 151(3) . . no
H5A Yb1 H30A 143.65 . . no
H7A Yb1 H15A 86(4) . . no
H7A Yb1 H19A 155(3) . . no
H7A Yb1 H29A 107(4) . . no
H7A Yb1 H29B 88(4) . . no
H7A Yb1 H30A 52.58 . . no
H15A Yb1 H19A 88(3) . . no
H15A Yb1 H29A 86(3) . . no
H15A Yb1 H29B 109(3) . . no
H15A Yb1 H30A 57.28 . . no
H19A Yb1 H29A 97(3) . . no
H19A Yb1 H29B 117(3) . . no
H19A Yb1 H30A 139.00 . . no
H29A Yb1 H29B 31(3) . . no
H29A Yb1 H30A 62.64 . . no
H29B Yb1 H30A 64.01 . . no
Al1 Yb1 H30A 113.61 . . no
C3 Yb1 H5A 88(2) . . no
C3 Yb1 H7A 93(3) . . no
C3 Yb1 H15A 174(2) . . no
C3 Yb1 H19A 95.0(18) . . no
C3 Yb1 H29A 88.5(16) . . no
C3 Yb1 H29B 64.8(18) . . no
C3 Yb1 H30A 118.07 . . no
C5 Yb1 H5A 26(2) . . no
C5 Yb1 H7A 85(3) . . no
C5 Yb1 H15A 114(2) . . no
C5 Yb1 H19A 75.5(18) . . no
C5 Yb1 H29A 158.2(16) . . no
C5 Yb1 H29B 135.5(18) . . no
C5 Yb1 H30A 135.16 . . no
C7 Yb1 H5A 96(2) . . no
C7 Yb1 H7A 22(3) . . no
C7 Yb1 H15A 108(2) . . no
C7 Yb1 H19A 146.9(18) . . no
C7 Yb1 H29A 112(2) . . no
C7 Yb1 H29B 85(2) . . no
C7 Yb1 H30A 71.24 . . no
C15 Yb1 H5A 82(2) . . no
C15 Yb1 H7A 77(3) . . no
C15 Yb1 H15A 21.2(19) . . no
C15 Yb1 H19A 89.3(18) . . no
C15 Yb1 H29A 106.9(16) . . no
C15 Yb1 H29B 126.8(18) . . no
C15 Yb1 H30A 66.20 . . no
C19 Yb1 H5A 74(2) . . no
C19 Yb1 H7A 175(3) . . no
C19 Yb1 H15A 90(2) . . no
C19 Yb1 H19A 22.6(19) . . no
C19 Yb1 H29A 75(2) . . no
C19 Yb1 H29B 96(2) . . no
C19 Yb1 H30A 125.98 . . no
C29 Yb1 H5A 171(2) . . no
C29 Yb1 H7A 84(3) . . no
C29 Yb1 H15A 87(2) . . no
C29 Yb1 H19A 120.2(19) . . no
C29 Yb1 H29A 23(2) . . no
Al1 Yb1 H15A 142(2) . . no
Al1 Yb1 H5A 67(2) . . no
Al1 Yb1 H7A 65(3) . . no
Al1 Yb1 H29B 95.1(18) . . no
Al1 Yb1 H19A 107.2(17) . . no
Al1 Yb1 H29A 125.1(18) . . no
C13 Yb2 H25A 115(2) 2_774 . no
C21 Yb2 H25B 165(2) 1_655 . no
C23 Yb2 H25B 115(2) 1_655 . no
H21A Yb2 H25B 152(3) 1_655 . no
H23A Yb2 H25B 101(3) 1_655 . no
H23B Yb2 H25B 104(3) 1_655 . no
Al2 Yb2 H25B 66(2) 2_774 . no
C11 Yb2 H25B 80(2) 2_774 . no
C13 Yb2 H25B 70(2) 2_774 . no
H11B Yb2 H25B 105(3) 2_774 . no
H11B Yb2 H25A 99(3) 2_774 . no
H13A Yb2 H25A 138(3) 2_774 . no
H13B Yb2 H25A 97(3) 2_774 . no
H25B Yb2 H27A 93(3) . . no
H25B Yb2 H27B 118(3) . . no
Al3 Yb2 H25B 155(2) 1_655 . no
C11 Yb2 H13B 90(2) 2_774 2_774 no
C13 Yb2 H11B 91.0(14) 2_774 2_774 no
C13 Yb2 H13A 23(2) 2_774 2_774 no
C13 Yb2 H13B 22(2) 2_774 2_774 no
H11B Yb2 H13A 91(3) 2_774 2_774 no
H11B Yb2 H13B 108(3) 2_774 2_774 no
H13A Yb2 H13B 41(3) 2_774 2_774 no
Al4 Yb2 H11B 155.2(19) . 2_774 no
Al4 Yb2 H13A 104(2) . 2_774 no
Al4 Yb2 H13B 73(2) . 2_774 no
C25 Yb2 H25A 26(2) . . no
C25 Yb2 H25B 26(2) . . no
C25 Yb2 H27A 90(2) . . no
C25 Yb2 H27B 101.3(17) . . no
C25 Yb2 H21A 154(2) . 1_655 no
C25 Yb2 H23A 85(2) . 1_655 no
C25 Yb2 H23B 80(2) . 1_655 no
C25 Yb2 H11B 116(2) . 2_774 no
C25 Yb2 H13A 115(2) . 2_774 no
C25 Yb2 H13B 73(2) . 2_774 no
C27 Yb2 H25A 94(2) . . no
C27 Yb2 H25B 91(2) . . no
C27 Yb2 H27A 21.1(16) . . no
C27 Yb2 H27B 28.1(17) . . no
C27 Yb2 H21A 74(2) . 1_655 no
C27 Yb2 H23A 114.3(18) . 1_655 no
C27 Yb2 H23B 80(2) . 1_655 no
C27 Yb2 H11B 164(2) . 2_774 no
C27 Yb2 H13A 87(2) . 2_774 no
C27 Yb2 H13B 80(2) . 2_774 no
H25A Yb2 H25B 45(3) . . no
H25A Yb2 H27A 110(3) . . no
H25A Yb2 H27B 106(3) . . no
Al3 Yb2 H25A 110(2) 1_655 . no
C21 Yb2 H25A 148(2) 1_655 . no
C23 Yb2 H25A 70(2) 1_655 . no
H21A Yb2 H25A 156(3) 1_655 . no
H23A Yb2 H25A 59(3) 1_655 . no
H23B Yb2 H25A 61(3) 1_655 . no
Al2 Yb2 H25A 98(2) 2_774 . no
C11 Yb2 H25A 83(2) 2_774 . no
C11 Yb2 H21A 112(2) 2_774 1_655 no
C13 Yb2 H21A 87(2) 2_774 1_655 no
H11B Yb2 H21A 90(3) 2_774 1_655 no
H13A Yb2 H21A 64(3) 2_774 1_655 no
H13B Yb2 H21A 101(3) 2_774 1_655 no
H23A Yb2 H23B 35(3) 1_655 1_655 no
Al2 Yb2 H23A 112.0(17) 2_774 1_655 no
C11 Yb2 H23A 72.4(18) 2_774 1_655 no
C13 Yb2 H23A 151.9(17) 2_774 1_655 no
H11B Yb2 H23A 65(2) 2_774 1_655 no
H13A Yb2 H23A 154(3) 2_774 1_655 no
H13B Yb2 H23A 151(3) 2_774 1_655 no
Al2 Yb2 H23B 145.4(18) 2_774 1_655 no
C11 Yb2 H23B 106.7(19) 2_774 1_655 no
C13 Yb2 H23B 171(2) 2_774 1_655 no
H11B Yb2 H23B 98(3) 2_774 1_655 no
H13A Yb2 H23B 158(3) 2_774 1_655 no
H13B Yb2 H23B 149(3) 2_774 1_655 no
Al2 Yb2 H11B 56.8(16) 2_774 2_774 no
Al2 Yb2 H13A 54(2) 2_774 2_774 no
Al2 Yb2 H13B 52(2) 2_774 2_774 no
C11 Yb2 H11B 26(2) 2_774 2_774 no
C11 Yb2 H13A 89(2) 2_774 2_774 no
Al4 Yb2 H25A 57(2) . . no
Al4 Yb2 H25B 55(2) . . no
Al4 Yb2 H27A 53(2) . . no
Al4 Yb2 H27B 63.1(18) . . no
Al4 Yb2 H21A 114(2) . 1_655 no
Al4 Yb2 H23A 101(2) . 1_655 no
Al4 Yb2 H23B 76(2) . 1_655 no
H13A Yb2 H27A 66(3) 2_774 . no
H13B Yb2 H27A 65(3) 2_774 . no
Al3 Yb2 H27B 64.1(17) 1_655 . no
C21 Yb2 H27B 70.3(18) 1_655 . no
C23 Yb2 H27B 74.9(13) 1_655 . no
H21A Yb2 H27B 55(3) 1_655 . no
H23A Yb2 H27B 98(2) 1_655 . no
H23B Yb2 H27B 66(2) 1_655 . no
Al2 Yb2 H27B 148.1(13) 2_774 . no
C11 Yb2 H27B 162.1(17) 2_774 . no
C13 Yb2 H27B 109.3(13) 2_774 . no
H11B Yb2 H27B 137(3) 2_774 . no
H13A Yb2 H27B 94(2) 2_774 . no
H13B Yb2 H27B 104(3) 2_774 . no
Al3 Yb2 H21A 51(2) 1_655 1_655 no
Al3 Yb2 H23A 55.1(17) 1_655 1_655 no
Al3 Yb2 H23B 52(2) 1_655 1_655 no
Al3 Yb2 H11B 74.2(19) 1_655 2_774 no
Al3 Yb2 H13A 113(2) 1_655 2_774 no
Al3 Yb2 H13B 153(2) 1_655 2_774 no
C21 Yb2 H21A 22(2) 1_655 1_655 no
C21 Yb2 H23A 90.0(19) 1_655 1_655 no
C21 Yb2 H23B 91(2) 1_655 1_655 no
C21 Yb2 H11B 70(2) 1_655 2_774 no
C21 Yb2 H13A 73(2) 1_655 2_774 no
C21 Yb2 H13B 114(2) 1_655 2_774 no
C23 Yb2 H21A 89(2) 1_655 1_655 no
C23 Yb2 H23A 23.9(16) 1_655 1_655 no
C23 Yb2 H23B 18(2) 1_655 1_655 no
C23 Yb2 H11B 80.9(15) 1_655 2_774 no
C23 Yb2 H13A 152(2) 1_655 2_774 no
C23 Yb2 H13B 166(2) 1_655 2_774 no
H21A Yb2 H23A 106(3) 1_655 1_655 no
H21A Yb2 H23B 96(3) 1_655 1_655 no
Al2 Yb2 H21A 106(2) 2_774 1_655 no
H13A Yb2 H25B 93(3) 2_774 . no
H13B Yb2 H25B 52(3) 2_774 . no
H27A Yb2 H27B 38(2) . . no
Al3 Yb2 H27A 99.0(18) 1_655 . no
C21 Yb2 H27A 87(2) 1_655 . no
C23 Yb2 H27A 112.0(15) 1_655 . no
H21A Yb2 H27A 65(3) 1_655 . no
H23A Yb2 H27A 134(2) 1_655 . no
H23B Yb2 H27A 100(2) 1_655 . no
Al2 Yb2 H27A 113.5(15) 2_774 . no
C11 Yb2 H27A 153.4(15) 2_774 . no
C13 Yb2 H27A 73.7(15) 2_774 . no
H11B Yb2 H27A 151(3) 2_774 . no
C1 Al1 C5 109.3(7) . . yes
C1 Al1 C7 115.5(7) . . yes
Yb1 Al1 C1 175.9(7) . . yes
Yb1 Al1 C3 69.36(16) . . yes
Yb1 Al1 C5 67.00(18) . . yes
Yb1 Al1 C7 67.8(3) . . yes
C1 Al1 C3 110.9(5) . . yes
C3 Al1 C7 107.8(4) . . yes
C5 Al1 C7 104.5(4) . . yes
C3 Al1 C5 108.3(3) . . yes
Yb2 Al2 C9 120.5(2) 3_575 . yes
C11 Al2 C13 112.4(2) . . yes
C9 Al2 C11 111.0(3) . . yes
C9 Al2 C13 108.5(3) . . yes
C9 Al2 C15 113.1(3) . . yes
Yb2 Al2 C13 56.24(14) 3_575 . yes
Yb2 Al2 C15 126.33(19) 3_575 . yes
Yb2 Al2 C11 56.67(15) 3_575 . yes
C13 Al2 C15 105.9(2) . . yes
C11 Al2 C15 105.9(2) . . yes
C17 Al3 C19 109.8(3) . . yes
C17 Al3 C21 111.4(3) . . yes
Yb2 Al3 C23 55.94(15) 1_455 . yes
Yb2 Al3 C21 56.5(2) 1_455 . yes
C21 Al3 C23 112.1(3) . . yes
C19 Al3 C21 107.1(3) . . yes
C17 Al3 C23 110.5(3) . . yes
Yb2 Al3 C17 123.9(3) 1_455 . yes
C19 Al3 C23 105.8(2) . . yes
Yb2 Al3 C19 126.28(16) 1_455 . yes
Yb2 Al4 C31 128.3(2) . . yes
Yb2 Al4 C29 120.82(19) . . yes
Yb2 Al4 C27 55.68(14) . . yes
Yb2 Al4 C25 56.38(18) . . yes
C25 Al4 C27 112.0(2) . . yes
C25 Al4 C29 106.0(2) . . yes
C25 Al4 C31 111.1(2) . . yes
C27 Al4 C29 108.5(2) . . yes
C27 Al4 C31 108.2(3) . . yes
C29 Al4 C31 110.9(3) . . yes
Al1 C1 C2 123.6(14) . . yes
Yb1 C3 Al1 68.56(16) . . yes
Yb1 C3 C4 123.4(5) . . yes
Al1 C3 C4 110.0(4) . . yes
Yb1 C5 Al1 70.5(2) . . yes
Yb1 C5 C6 115.5(6) . . yes
Al1 C5 C6 108.3(7) . . yes
Yb1 C7 Al1 68.7(4) . . yes
Yb1 C7 C8 121.7(7) . . yes
Al1 C7 C8 113.7(8) . . yes
Al2 C9 C10 124.2(7) . . yes
Al2 C11 C12 106.7(3) . . yes
Yb2 C11 Al2 83.17(17) 3_575 . yes
Yb2 C11 C12 169.3(4) 3_575 . yes
Yb2 C13 Al2 83.86(16) 3_575 . yes
Al2 C13 C14 106.5(4) . . yes
Yb2 C13 C14 169.6(4) 3_575 . yes
Yb1 C15 C16 97.3(3) . . yes
Yb1 C15 Al2 148.2(3) . . yes
Al2 C15 C16 114.4(4) . . yes
Al3 C17 C18 120.6(6) . . yes
Al3 C19 C20 115.2(4) . . yes
Yb1 C19 Al3 154.7(2) . . yes
Yb1 C19 C20 90.0(4) . . yes
Al3 C21 C22 105.7(5) . . yes
Yb2 C21 Al3 83.8(2) 1_455 . yes
Yb2 C21 C22 170.2(5) 1_455 . yes
Al3 C23 C24 107.5(5) . . yes
Yb2 C23 Al3 84.79(18) 1_455 . yes
Yb2 C23 C24 167.7(5) 1_455 . yes
Yb2 C25 Al4 83.62(18) . . yes
Yb2 C25 C26 169.9(4) . . yes
Al4 C25 C26 105.2(4) . . yes
Yb2 C27 Al4 84.55(15) . . yes
Yb2 C27 C28 168.6(4) . . yes
Al4 C27 C28 106.8(4) . . yes
Yb1 C29 Al4 158.4(3) . . yes
Yb1 C29 C30 85.3(4) . . yes
Al4 C29 C30 116.2(5) . . yes
Al4 C31 C32 115.0(6) . . yes
Al1 C1 H1A 106.41 . . no
Al1 C1 H1B 106.65 . . no
C2 C1 H1A 106.07 . . no
C2 C1 H1B 106.36 . . no
H1A C1 H1B 106.79 . . no
C1 C2 H2A 109.42 . . no
C1 C2 H2B 109.58 . . no
C1 C2 H2C 109.31 . . no
H2A C2 H2B 109.59 . . no
H2A C2 H2C 109.40 . . no
H2B C2 H2C 109.53 . . no
Yb1 C3 H3A 70(4) . . no
Yb1 C3 H3B 115.20 . . no
Al1 C3 H3A 139(4) . . no
Al1 C3 H3B 115.13 . . no
C4 C3 H3A 92(4) . . no
C4 C3 H3B 115.21 . . no
H3A C3 H3B 82.93 . . no
C3 C4 H4A 109.49 . . no
C3 C4 H4B 109.40 . . no
C3 C4 H4C 109.54 . . no
H4A C4 H4B 109.51 . . no
H4A C4 H4C 109.49 . . no
H4B C4 H4C 109.39 . . no
Yb1 C5 H5A 67(5) . . no
Yb1 C5 H5B 117.93 . . no
Al1 C5 H5A 134(5) . . no
Al1 C5 H5B 117.92 . . no
C6 C5 H5A 105(5) . . no
C6 C5 H5B 117.65 . . no
H5A C5 H5B 70.21 . . no
C5 C6 H6A 109.41 . . no
C5 C6 H6B 109.46 . . no
C5 C6 H6C 109.43 . . no
H6A C6 H6B 109.41 . . no
H6A C6 H6C 109.50 . . no
H6B C6 H6C 109.61 . . no
Yb1 C7 H7A 62(7) . . no
Yb1 C7 H7B 114.87 . . no
Al1 C7 H7A 128(8) . . no
Al1 C7 H7B 114.83 . . no
C8 C7 H7A 106(8) . . no
C8 C7 H7B 114.85 . . no
H7A C7 H7B 74.47 . . no
C7 C8 H8A 109.52 . . no
C7 C8 H8B 109.49 . . no
C7 C8 H8C 109.54 . . no
H8A C8 H8B 109.38 . . no
H8A C8 H8C 109.47 . . no
H8B C8 H8C 109.42 . . no
Al2 C9 H9A 106.33 . . no
Al2 C9 H9B 106.25 . . no
C10 C9 H9A 106.31 . . no
C10 C9 H9B 106.20 . . no
H9A C9 H9B 106.39 . . no
C9 C10 H10A 109.42 . . no
C9 C10 H10B 109.37 . . no
C9 C10 H10C 109.61 . . no
H10A C10 H10B 109.36 . . no
H10A C10 H10C 109.49 . . no
H10B C10 H10C 109.57 . . no
Al2 C11 H11A 109(3) . . no
Al2 C11 H11B 111(3) . . no
C12 C11 H11A 104(3) . . no
C12 C11 H11B 114(3) . . no
H11A C11 H11B 111(5) . . no
Yb2 C11 H11A 75(3) 3_575 . no
Yb2 C11 H11B 57(3) 3_575 . no
C11 C12 H12A 109.46 . . no
C11 C12 H12B 109.47 . . no
C11 C12 H12C 109.41 . . no
H12A C12 H12B 109.53 . . no
H12A C12 H12C 109.45 . . no
H12B C12 H12C 109.50 . . no
Al2 C13 H13A 114(3) . . no
Al2 C13 H13B 107(4) . . no
C14 C13 H13A 108(3) . . no
C14 C13 H13B 108(4) . . no
H13A C13 H13B 113(6) . . no
Yb2 C13 H13A 68(3) 3_575 . no
Yb2 C13 H13B 66(4) 3_575 . no
C13 C14 H14A 109.51 . . no
C13 C14 H14B 109.48 . . no
C13 C14 H14C 109.46 . . no
H14A C14 H14B 109.40 . . no
H14A C14 H14C 109.47 . . no
H14B C14 H14C 109.52 . . no
Yb1 C15 H15A 53(3) . . no
Yb1 C15 H15B 67(3) . . no
Al2 C15 H15A 110(4) . . no
Al2 C15 H15B 100(4) . . no
C16 C15 H15A 108(5) . . no
C16 C15 H15B 116(5) . . no
H15A C15 H15B 108(5) . . no
C15 C16 H16A 109.54 . . no
C15 C16 H16B 109.49 . . no
C15 C16 H16C 109.50 . . no
H16A C16 H16B 109.58 . . no
H16A C16 H16C 109.41 . . no
H16B C16 H16C 109.31 . . no
Al3 C17 H17A 107.23 . . no
Al3 C17 H17B 107.11 . . no
C18 C17 H17A 107.26 . . no
C18 C17 H17B 107.15 . . no
H17A C17 H17B 106.81 . . no
C17 C18 H18A 109.40 . . no
C17 C18 H18B 109.44 . . no
C17 C18 H18C 109.51 . . no
H18A C18 H18B 109.48 . . no
H18A C18 H18C 109.44 . . no
H18B C18 H18C 109.56 . . no
Yb1 C19 H19A 58(5) . . no
Yb1 C19 H19B 67(6) . . no
Al3 C19 H19A 106(5) . . no
Al3 C19 H19B 103(6) . . no
C20 C19 H19A 117(4) . . no
C20 C19 H19B 109(5) . . no
H19A C19 H19B 106(7) . . no
C19 C20 H20A 109.44 . . no
C19 C20 H20B 109.39 . . no
C19 C20 H20C 109.57 . . no
H20A C20 H20B 109.42 . . no
H20A C20 H20C 109.55 . . no
H20B C20 H20C 109.45 . . no
Al3 C21 H21A 106(5) . . no
Al3 C21 H21B 120(5) . . no
C22 C21 H21A 120(4) . . no
C22 C21 H21B 96(6) . . no
H21A C21 H21B 110(7) . . no
Yb2 C21 H21A 58(4) 1_455 . no
Yb2 C21 H21B 76(6) 1_455 . no
C21 C22 H22A 109.49 . . no
C21 C22 H22B 109.41 . . no
C21 C22 H22C 109.36 . . no
H22A C22 H22B 109.47 . . no
H22A C22 H22C 109.62 . . no
H22B C22 H22C 109.47 . . no
Al3 C23 H23A 118(5) . . no
Al3 C23 H23B 118(5) . . no
C24 C23 H23A 104(4) . . no
C24 C23 H23B 110(6) . . no
H23A C23 H23B 98(7) . . no
Yb2 C23 H23A 70(4) 1_455 . no
Yb2 C23 H23B 61(6) 1_455 . no
C23 C24 H24A 109.47 . . no
C23 C24 H24B 109.52 . . no
C23 C24 H24C 109.38 . . no
H24A C24 H24B 109.41 . . no
H24A C24 H24C 109.48 . . no
H24B C24 H24C 109.57 . . no
Yb2 C25 H25A 55(4) . . no
Yb2 C25 H25B 62(4) . . no
Al4 C25 H25A 111(4) . . no
Al4 C25 H25B 109(4) . . no
C26 C25 H25A 124(4) . . no
C26 C25 H25B 110(4) . . no
H25A C25 H25B 98(6) . . no
C25 C26 H26A 109.49 . . no
C25 C26 H26B 109.50 . . no
C25 C26 H26C 109.38 . . no
H26A C26 H26B 109.53 . . no
H26A C26 H26C 109.47 . . no
H26B C26 H26C 109.45 . . no
Yb2 C27 H27A 61(4) . . no
Yb2 C27 H27B 68(3) . . no
Al4 C27 H27A 112(5) . . no
Al4 C27 H27B 131(3) . . no
C28 C27 H27A 115(4) . . no
C28 C27 H27B 102(3) . . no
H27A C27 H27B 90(6) . . no
C27 C28 H28A 109.46 . . no
C27 C28 H28B 109.44 . . no
C27 C28 H28C 109.47 . . no
H28A C28 H28B 109.47 . . no
H28A C28 H28C 109.51 . . no
H28B C28 H28C 109.46 . . no
Yb1 C29 H29A 59(3) . . no
Yb1 C29 H29B 55(5) . . no
Al4 C29 H29A 105(3) . . no
Al4 C29 H29B 108(4) . . no
C30 C29 H29A 120(3) . . no
C30 C29 H29B 127(4) . . no
H29A C29 H29B 71(6) . . no
C29 C30 H30A 109.45 . . no
C29 C30 H30B 109.51 . . no
C29 C30 H30C 109.42 . . no
H30A C30 H30B 109.48 . . no
H30A C30 H30C 109.50 . . no
H30B C30 H30C 109.47 . . no
Al4 C31 H31A 108.45 . . no
Al4 C31 H31B 108.53 . . no
C32 C31 H31A 108.62 . . no
C32 C31 H31B 108.54 . . no
H31A C31 H31B 107.50 . . no
C31 C32 H32A 109.32 . . no
C31 C32 H32B 109.50 . . no
C31 C32 H32C 109.44 . . no
H32A C32 H32B 109.55 . . no
H32A C32 H32C 109.50 . . no
H32B C32 H32C 109.52 . . no

loop_
_geom_bond_atom_site_label_1
_geom_bond_atom_site_label_2
_geom_bond_distance
_geom_bond_site_symmetry_2
_geom_bond_publ_flag
Yb1 Al1 2.809(2) . yes
Yb1 C3 2.824(5) . yes
Yb1 C5 2.744(6) . yes
Yb1 C7 2.791(12) . yes
Yb1 C15 2.818(5) . yes
Yb1 C19 2.795(6) . yes
Yb1 C29 2.778(6) . yes
Yb2 Al4 3.1932(16) . yes
Yb2 C25 2.676(6) . yes
Yb2 C27 2.649(5) . yes
Yb2 Al3 3.2180(17) 1_655 yes
Yb2 C21 2.700(7) 1_655 yes
Yb2 C23 2.677(5) 1_655 yes
Yb2 Al2 3.1884(17) 2_774 yes
Yb2 C11 2.683(7) 2_774 yes
Yb2 C13 2.666(5) 2_774 yes
Yb1 H30A 2.4656 . no
Yb1 H5A 2.52(10) . no
Yb1 H7A 2.47(14) . no
Yb1 H15A 2.35(7) . no
Yb1 H19A 2.41(9) . no
Yb1 H29A 2.40(6) . no
Yb1 H29B 2.34(9) . no
Yb2 H11B 2.27(8) 2_774 no
Yb2 H25A 2.22(8) . no
Yb2 H25B 2.37(9) . no
Yb2 H27A 2.33(8) . no
Yb2 H27B 2.47(6) . no
Yb2 H21A 2.32(8) 1_655 no
Yb2 H23A 2.53(8) 1_655 no
Yb2 H23B 2.38(8) 1_655 no
Yb2 H13A 2.47(6) 2_774 no
Yb2 H13B 2.44(7) 2_774 no
Al1 C1 2.001(15) . yes
Al1 C5 2.016(8) . yes
Al1 C7 2.076(12) . yes
Al1 C3 2.022(6) . yes
Al2 C9 1.991(8) . yes
Al2 C11 2.071(5) . yes
Al2 C15 2.022(6) . yes
Al2 C13 2.057(5) . yes
Al3 C17 2.017(8) . yes
Al3 C21 2.065(6) . yes
Al3 C23 2.045(7) . yes
Al3 C19 2.022(7) . yes
Al4 C25 2.065(6) . yes
Al4 C29 2.033(6) . yes
Al4 C31 1.985(8) . yes
Al4 C27 2.052(5) . yes
C1 C2 1.30(3) . no
C3 C4 1.545(11) . no
C5 C6 1.547(10) . no
C7 C8 1.509(18) . no
C9 C10 1.414(15) . no
C11 C12 1.547(8) . no
C13 C14 1.561(7) . no
C15 C16 1.516(10) . no
C17 C18 1.471(14) . no
C19 C20 1.528(8) . no
C21 C22 1.555(14) . no
C23 C24 1.551(7) . no
C25 C26 1.553(9) . no
C27 C28 1.543(8) . no
C29 C30 1.523(10) . no
C31 C32 1.493(12) . no
C1 H1A 0.9686 . no
C1 H1B 0.9657 . no
C2 H2A 0.9595 . no
C2 H2B 0.9598 . no
C2 H2C 0.9607 . no
C3 H3A 1.19(8) . no
C3 H3B 0.9803 . no
C4 H4A 0.9605 . no
C4 H4B 0.9617 . no
C4 H4C 0.9592 . no
C5 H5A 1.19(9) . no
C5 H5B 0.9796 . no
C6 H6A 0.9597 . no
C6 H6B 0.9596 . no
C6 H6C 0.9589 . no
C7 H7A 1.07(12) . no
C7 H7B 0.9809 . no
C8 H8A 0.9596 . no
C8 H8B 0.9598 . no
C8 H8C 0.9602 . no
C9 H9A 0.9697 . no
C9 H9B 0.9703 . no
C10 H10A 0.9607 . no
C10 H10B 0.9616 . no
C10 H10C 0.9588 . no
C11 H11A 1.14(7) . no
C11 H11B 1.17(8) . no
C12 H12A 0.9593 . no
C12 H12B 0.9597 . no
C12 H12C 0.9597 . no
C13 H13A 1.05(9) . no
C13 H13B 1.01(7) . no
C14 H14A 0.9598 . no
C14 H14B 0.9603 . no
C14 H14C 0.9596 . no
C15 H15A 1.06(8) . no
C15 H15B 0.98(8) . no
C16 H16A 0.9592 . no
C16 H16B 0.9599 . no
C16 H16C 0.9621 . no
C17 H17A 0.9691 . no
C17 H17B 0.9717 . no
C18 H18A 0.9610 . no
C18 H18B 0.9589 . no
C18 H18C 0.9595 . no
C19 H19A 1.09(8) . no
C19 H19B 0.89(8) . no
C20 H20A 0.9598 . no
C20 H20B 0.9603 . no
C20 H20C 0.9584 . no
C21 H21A 1.02(9) . no
C21 H21B 1.01(9) . no
C22 H22A 0.9594 . no
C22 H22B 0.9602 . no
C22 H22C 0.9603 . no
C23 H23A 1.09(7) . no
C23 H23B 0.84(9) . no
C24 H24A 0.9601 . no
C24 H24B 0.9601 . no
C24 H24C 0.9592 . no
C25 H25A 1.19(9) . no
C25 H25B 1.16(9) . no
C26 H26A 0.9595 . no
C26 H26B 0.9596 . no
C26 H26C 0.9599 . no
C27 H27A 0.97(7) . no
C27 H27B 1.26(7) . no
C28 H28A 0.9597 . no
C28 H28B 0.9602 . no
C28 H28C 0.9600 . no
C29 H29A 1.09(9) . no
C29 H29B 1.08(7) . no
C30 H30A 0.9604 . no
C30 H30B 0.9594 . no
C30 H30C 0.9596 . no
C31 H31A 0.9702 . no
C31 H31B 0.9692 . no
C32 H32A 0.9594 . no
C32 H32B 0.9601 . no
C32 H32C 0.9595 . no

loop_
_geom_contact_atom_site_label_1
_geom_contact_atom_site_label_2
_geom_contact_distance
_geom_contact_site_symmetry_2
_geom_contact_publ_flag
Yb2 C9 4.536(9) 2_774 no
Yb2 C12 4.213(9) 2_774 no
Yb2 C14 4.210(6) 2_774 no
Yb2 H11A 2.64(8) 2_774 no
Al3 H11B 3.40(8) 2_674 no
C2 H20B 3.0798 1_545 no
C4 H26A 2.8385 1_445 no
C4 H11A 3.09(8) 2_664 no
C7 H6B 2.9107 . no
C10 H12B 3.0470 . no
C10 H28B 3.0388 3_565 no
C11 H23A 3.08(9) 3_465 no
C15 H12C 2.9268 . no
C15 H14B 2.9814 . no
C18 H27B 2.78(6) 1_455 no
C19 H22C 2.9625 . no
C19 H24B 2.9945 . no
C21 H11B 2.87(9) 2_674 no
C21 H13A 3.09(8) 2_674 no
C22 H19B 3.03(8) . no
C22 H1A 3.0421 2_564 no
C23 H30C 3.0599 1_455 no
C24 H2A 3.0964 1_565 no
C24 H30C 3.0816 1_455 no
C25 H30B 3.0155 . no
C26 H30B 2.9477 . no
C28 H7B 2.9854 2_664 no
C28 H12B 3.0935 2_664 no
C30 H26B 2.9778 . no
C31 H26C 3.0173 . no
C31 H28B 3.0248 . no
H1A C22 3.0421 3_455 no
H1A H22A 2.3947 3_455 no
H2A C24 3.0964 1_545 no
H2A H24B 2.5624 1_545 no
H2C H12A 2.5473 2_664 no
H3A H19B 2.47(12) . no
H3B H28C 2.3933 . no
H4A H10C 2.5810 2_664 no
H4B H17A 2.3660 . no
H4C H11A 2.4111 2_664 no
H5A H16A 2.2118 . no
H5A H32A 2.5162 3_465 no
H6A H26C 2.4246 3_465 no
H6B C7 2.9107 . no
H6B H7B 2.4197 . no
H7B H6B 2.4197 . no
H7B C28 2.9854 3_565 no
H7B H28A 2.3804 3_565 no
H8A H24C 2.4495 1_655 no
H8C H14A 2.3960 1_545 no
H9A H14C 2.5395 . no
H10C H12B 2.3773 . no
H10C H4A 2.5810 3_565 no
H11A C4 3.09(8) 3_565 no
H11A H4C 2.4111 3_565 no
H11B Al3 3.40(7) 3_465 no
H11B C21 2.87(8) 3_465 no
H11B H21B 2.20(15) 3_465 no
H11B H23A 2.60(10) 3_465 no
H12A H2C 2.5473 3_565 no
H12B C10 3.0470 . no
H12B H10C 2.3773 . no
H12B C28 3.0935 3_565 no
H12C C15 2.9268 . no
H12C H15B 2.5044 . no
H12C H16C 2.5571 . no
H13A C21 3.09(7) 3_465 no
H13A H21A 2.54(13) 3_465 no
H14A H8C 2.3960 1_565 no
H14B C15 2.9814 . no
H14B H15A 2.4342 . no
H14C H9A 2.5395 . no
H15A H14B 2.4342 . no
H15A H20A 2.3444 . no
H15B H12C 2.5044 . no
H16A H5A 2.2118 . no
H16A H19A 2.3311 . no
H16C H12C 2.5571 . no
H17A H4B 2.3660 . no
H17B H24C 2.5679 . no
H18C H27B 2.2360 1_455 no
H19A H16A 2.3311 . no
H19B C22 3.03(8) . no
H19B H3A 2.47(12) . no
H19B H22C 2.3722 . no
H20A H15A 2.3444 . no
H20A H29A 2.1887 . no
H20B C2 3.0798 1_565 no
H21A H13A 2.54(11) 2_674 no
H21B H11B 2.20(12) 2_674 no
H22A H1A 2.3947 2_564 no
H22C C19 2.9625 . no
H22C H19B 2.3722 . no
H23A C11 3.08(8) 2_674 no
H23A H11B 2.60(11) 2_674 no
H23B H30C 2.4197 1_455 no
H24B C19 2.9945 . no
H24B H2A 2.5624 1_565 no
H24C H8A 2.4495 1_455 no
H24C H17B 2.5679 . no
H26A C4 2.8385 1_665 no
H26B C30 2.9778 . no
H26B H30B 2.2068 . no
H26C C31 3.0173 . no
H26C H31B 2.5562 . no
H26C H6A 2.4246 2_674 no
H27B C18 2.78(6) 1_655 no
H27B H18C 2.2360 1_655 no
H28A H7B 2.3804 2_664 no
H28B C31 3.0248 . no
H28B H31A 2.5652 . no
H28B C10 3.0388 2_664 no
H28C H3B 2.3933 . no
H28C H29B 2.5204 . no
H29A H20A 2.1887 . no
H29B H28C 2.5204 . no
H30B C25 3.0155 . no
H30B C26 2.9477 . no
H30B H26B 2.2068 . no
H30C C23 3.0599 1_655 no
H30C C24 3.0816 1_655 no
H30C H23B 2.4197 1_655 no
H31A H28B 2.5652 . no
H31B H26C 2.5562 . no
H32A H5A 2.5162 2_674 no

loop_
_geom_torsion_atom_site_label_1
_geom_torsion_atom_site_label_2
_geom_torsion_atom_site_label_3
_geom_torsion_atom_site_label_4
_geom_torsion
_geom_torsion_site_symmetry_1
_geom_torsion_site_symmetry_3
_geom_torsion_site_symmetry_4
_geom_torsion_publ_flag
C3 Yb1 Al1 C5 -121.7(3) . . . no
C3 Yb1 Al1 C7 120.4(4) . . . no
C5 Yb1 Al1 C3 121.7(3) . . . no
C5 Yb1 Al1 C7 -117.9(4) . . . no
C7 Yb1 Al1 C3 -120.4(4) . . . no
C7 Yb1 Al1 C5 117.9(4) . . . no
C15 Yb1 Al1 C3 178.0(3) . . . no
C15 Yb1 Al1 C5 56.4(3) . . . no
C15 Yb1 Al1 C7 -61.5(4) . . . no
C19 Yb1 Al1 C3 56.4(2) . . . no
C19 Yb1 Al1 C5 -65.3(3) . . . no
C19 Yb1 Al1 C7 176.8(4) . . . no
C29 Yb1 Al1 C3 -56.5(2) . . . no
C29 Yb1 Al1 C5 -178.2(2) . . . no
C29 Yb1 Al1 C7 64.0(4) . . . no
Al1 Yb1 C3 C4 100.4(5) . . . no
C5 Yb1 C3 Al1 -37.2(2) . . . no
C5 Yb1 C3 C4 63.2(5) . . . no
C7 Yb1 C3 Al1 38.6(3) . . . no
C7 Yb1 C3 C4 139.0(6) . . . no
C19 Yb1 C3 Al1 -132.5(2) . . . no
C19 Yb1 C3 C4 -32.1(5) . . . no
C29 Yb1 C3 Al1 129.7(2) . . . no
C29 Yb1 C3 C4 -129.9(5) . . . no
Al1 Yb1 C5 C6 101.5(8) . . . no
C3 Yb1 C5 Al1 36.84(19) . . . no
C3 Yb1 C5 C6 138.3(7) . . . no
C7 Yb1 C5 Al1 -39.9(3) . . . no
C7 Yb1 C5 C6 61.6(7) . . . no
C15 Yb1 C5 Al1 -134.6(2) . . . no
C15 Yb1 C5 C6 -33.1(7) . . . no
C19 Yb1 C5 Al1 126.2(2) . . . no
C19 Yb1 C5 C6 -132.3(7) . . . no
C29 Yb1 C5 Al1 4.1(6) . . . no
C29 Yb1 C5 C6 105.6(7) . . . no
Al1 Yb1 C7 C8 105.4(9) . . . no
C3 Yb1 C7 Al1 -37.3(2) . . . no
C3 Yb1 C7 C8 68.1(8) . . . no
C5 Yb1 C7 Al1 39.1(2) . . . no
C5 Yb1 C7 C8 144.5(9) . . . no
C15 Yb1 C7 Al1 131.1(3) . . . no
C15 Yb1 C7 C8 -123.5(8) . . . no
C29 Yb1 C7 Al1 -124.1(3) . . . no
C29 Yb1 C7 C8 -18.7(8) . . . no
Al1 Yb1 C15 Al2 96.1(5) . . . no
Al1 Yb1 C15 C16 -88.6(3) . . . no
C5 Yb1 C15 Al2 130.4(5) . . . no
C5 Yb1 C15 C16 -54.3(4) . . . no
C7 Yb1 C15 Al2 58.6(5) . . . no
C7 Yb1 C15 C16 -126.1(4) . . . no
C19 Yb1 C15 Al2 -133.6(5) . . . no
C19 Yb1 C15 C16 41.7(3) . . . no
C29 Yb1 C15 Al2 -33.0(5) . . . no
C29 Yb1 C15 C16 142.2(3) . . . no
Al1 Yb1 C19 Al3 9.9(7) . . . no
Al1 Yb1 C19 C20 -171.4(3) . . . no
C3 Yb1 C19 Al3 43.9(6) . . . no
C3 Yb1 C19 C20 -137.5(3) . . . no
C5 Yb1 C19 Al3 -28.1(7) . . . no
C5 Yb1 C19 C20 150.5(3) . . . no
C15 Yb1 C19 Al3 -122.7(6) . . . no
C15 Yb1 C19 C20 55.9(3) . . . no
C29 Yb1 C19 Al3 131.0(6) . . . no
C29 Yb1 C19 C20 -50.4(3) . . . no
Al1 Yb1 C29 Al4 83.9(7) . . . no
Al1 Yb1 C29 C30 -102.8(4) . . . no
C3 Yb1 C29 Al4 49.9(7) . . . no
C3 Yb1 C29 C30 -136.8(4) . . . no
C5 Yb1 C29 Al4 80.9(9) . . . no
C5 Yb1 C29 C30 -105.8(6) . . . no
C7 Yb1 C29 Al4 122.1(8) . . . no
C7 Yb1 C29 C30 -64.6(5) . . . no
C15 Yb1 C29 Al4 -142.0(7) . . . no
C15 Yb1 C29 C30 31.3(4) . . . no
C19 Yb1 C29 Al4 -40.8(7) . . . no
C19 Yb1 C29 C30 132.5(4) . . . no
C25 Yb2 Al4 C27 178.3(3) . . . no
C25 Yb2 Al4 C29 -89.4(3) . . . no
C25 Yb2 Al4 C31 91.5(3) . . . no
C27 Yb2 Al4 C25 -178.3(3) . . . no
C27 Yb2 Al4 C29 92.3(3) . . . no
C27 Yb2 Al4 C31 -86.8(3) . . . no
Al3 Yb2 Al4 C25 123.82(19) 1_655 . . no
Al3 Yb2 Al4 C27 -57.88(19) 1_655 . . no
Al3 Yb2 Al4 C29 34.44(18) 1_655 . . no
Al3 Yb2 Al4 C31 -144.7(2) 1_655 . . no
C21 Yb2 Al4 C25 168.2(2) 1_655 . . no
C21 Yb2 Al4 C27 -13.5(2) 1_655 . . no
C21 Yb2 Al4 C29 78.8(2) 1_655 . . no
C21 Yb2 Al4 C31 -100.3(3) 1_655 . . no
C23 Yb2 Al4 C25 90.1(2) 1_655 . . no
C23 Yb2 Al4 C27 -91.6(2) 1_655 . . no
C23 Yb2 Al4 C29 0.7(2) 1_655 . . no
C23 Yb2 Al4 C31 -178.4(3) 1_655 . . no
Al2 Yb2 Al4 C25 -54.78(19) 2_774 . . no
Al2 Yb2 Al4 C27 123.52(19) 2_774 . . no
Al2 Yb2 Al4 C29 -144.16(18) 2_774 . . no
Al2 Yb2 Al4 C31 36.7(2) 2_774 . . no
C11 Yb2 Al4 C25 -9.2(2) 2_774 . . no
C11 Yb2 Al4 C27 169.1(2) 2_774 . . no
C11 Yb2 Al4 C29 -98.6(2) 2_774 . . no
C11 Yb2 Al4 C31 82.3(3) 2_774 . . no
C13 Yb2 Al4 C25 -89.9(2) 2_774 . . no
C13 Yb2 Al4 C27 88.4(2) 2_774 . . no
C13 Yb2 Al4 C29 -179.2(2) 2_774 . . no
C13 Yb2 Al4 C31 1.6(3) 2_774 . . no
C27 Yb2 C25 Al4 1.10(18) . . . no
Al3 Yb2 C25 Al4 -82.5(2) 1_655 . . no
C23 Yb2 C25 Al4 -92.4(2) 1_655 . . no
Al2 Yb2 C25 Al4 133.17(15) 2_774 . . no
C11 Yb2 C25 Al4 173.28(17) 2_774 . . no
C13 Yb2 C25 Al4 93.35(19) 2_774 . . no
C25 Yb2 C27 Al4 -1.11(17) . . . no
Al3 Yb2 C27 Al4 130.53(15) 1_655 . . no
C21 Yb2 C27 Al4 170.18(18) 1_655 . . no
C23 Yb2 C27 Al4 91.3(2) 1_655 . . no
Al2 Yb2 C27 Al4 -83.06(19) 2_774 . . no
C13 Yb2 C27 Al4 -94.43(19) 2_774 . . no
Al4 Yb2 Al3 C17 32.1(3) . 1_655 1_655 no
Al4 Yb2 Al3 C19 -146.0(2) . 1_655 1_655 no
Al4 Yb2 Al3 C21 126.8(2) . 1_655 1_655 no
Al4 Yb2 Al3 C23 -61.0(2) . 1_655 1_655 no
C25 Yb2 Al3 C17 77.4(3) . 1_655 1_655 no
C25 Yb2 Al3 C19 -100.7(3) . 1_655 1_655 no
C25 Yb2 Al3 C21 172.1(3) . 1_655 1_655 no
C25 Yb2 Al3 C23 -15.7(3) . 1_655 1_655 no
C27 Yb2 Al3 C17 -0.7(3) . 1_655 1_655 no
C27 Yb2 Al3 C19 -178.8(2) . 1_655 1_655 no
C27 Yb2 Al3 C21 94.0(3) . 1_655 1_655 no
C27 Yb2 Al3 C23 -93.8(3) . 1_655 1_655 no
Al4 Yb2 C21 Al3 -79.6(2) . 1_655 1_655 no
C27 Yb2 C21 Al3 -88.2(2) . 1_655 1_655 no
Al4 Yb2 C23 Al3 128.18(17) . 1_655 1_655 no
C25 Yb2 C23 Al3 168.2(2) . 1_655 1_655 no
C27 Yb2 C23 Al3 88.3(2) . 1_655 1_655 no
Al4 Yb2 Al2 C9 29.5(3) . 2_774 2_774 no
Al4 Yb2 Al2 C11 125.9(2) . 2_774 2_774 no
Al4 Yb2 Al2 C13 -63.2(2) . 2_774 2_774 no
Al4 Yb2 Al2 C15 -148.4(2) . 2_774 2_774 no
C25 Yb2 Al2 C9 -2.1(3) . 2_774 2_774 no
C25 Yb2 Al2 C11 94.2(3) . 2_774 2_774 no
C25 Yb2 Al2 C13 -94.9(2) . 2_774 2_774 no
C25 Yb2 Al2 C15 179.9(3) . 2_774 2_774 no
C27 Yb2 Al2 C9 74.9(3) . 2_774 2_774 no
C27 Yb2 Al2 C11 171.2(3) . 2_774 2_774 no
C27 Yb2 Al2 C13 -17.9(3) . 2_774 2_774 no
C27 Yb2 Al2 C15 -103.1(3) . 2_774 2_774 no
Al4 Yb2 C11 Al2 -81.4(2) . 2_774 2_774 no
C25 Yb2 C11 Al2 -87.3(2) . 2_774 2_774 no
Al4 Yb2 C13 Al2 126.86(16) . 2_774 2_774 no
C25 Yb2 C13 Al2 86.8(2) . 2_774 2_774 no
C27 Yb2 C13 Al2 166.68(19) . 2_774 2_774 no
C3 Al1 C1 C2 64.8(18) . . . no
C7 Al1 C1 C2 -58.3(17) . . . no
Yb1 Al1 C3 C4 -119.1(5) . . . no
C1 Al1 C3 Yb1 175.6(8) . . . no
C1 Al1 C3 C4 56.5(9) . . . no
C5 Al1 C3 Yb1 55.6(2) . . . no
C5 Al1 C3 C4 -63.5(5) . . . no
C5 Al1 C1 C2 -175.8(15) . . . no
C7 Al1 C3 C4 -176.1(5) . . . no
Yb1 Al1 C5 C6 -111.3(6) . . . no
C1 Al1 C5 Yb1 -178.0(6) . . . no
C1 Al1 C5 C6 70.7(8) . . . no
C3 Al1 C5 Yb1 -57.0(2) . . . no
C3 Al1 C5 C6 -168.3(5) . . . no
C7 Al1 C5 Yb1 57.7(3) . . . no
C7 Al1 C5 C6 -53.6(6) . . . no
Yb1 Al1 C7 C8 -116.4(8) . . . no
C1 Al1 C7 Yb1 -177.4(6) . . . no
C1 Al1 C7 C8 66.2(10) . . . no
C3 Al1 C7 Yb1 57.9(3) . . . no
C3 Al1 C7 C8 -58.5(8) . . . no
C5 Al1 C7 Yb1 -57.2(3) . . . no
C5 Al1 C7 C8 -173.6(7) . . . no
C7 Al1 C3 Yb1 -56.9(4) . . . no
C13 Al2 C9 C10 -175.5(8) . . . no
C15 Al2 C9 C10 -58.4(9) . . . no
Yb2 Al2 C9 C10 123.4(8) 3_575 . . no
C9 Al2 C11 C12 -70.7(5) . . . no
C9 Al2 C11 Yb2 113.5(3) . . 3_575 no
C13 Al2 C11 C12 167.6(4) . . . no
C13 Al2 C11 Yb2 -8.2(3) . . 3_575 no
C15 Al2 C11 C12 52.4(5) . . . no
C15 Al2 C11 Yb2 -123.3(2) . . 3_575 no
Yb2 Al2 C11 C12 175.8(5) 3_575 . . no
C9 Al2 C13 C14 63.8(5) . . . no
C9 Al2 C13 Yb2 -114.9(3) . . 3_575 no
C11 Al2 C13 C14 -173.0(4) . . . no
C11 Al2 C13 Yb2 8.2(3) . . 3_575 no
C11 Al2 C9 C10 60.5(9) . . . no
C15 Al2 C13 Yb2 123.4(2) . . 3_575 no
Yb2 Al2 C13 C14 178.7(5) 3_575 . . no
C9 Al2 C15 Yb1 -9.8(6) . . . no
C9 Al2 C15 C16 175.3(4) . . . no
C11 Al2 C15 Yb1 -131.7(5) . . . no
C11 Al2 C15 C16 53.5(4) . . . no
C13 Al2 C15 Yb1 108.8(5) . . . no
C13 Al2 C15 C16 -66.1(4) . . . no
Yb2 Al2 C15 Yb1 168.3(3) 3_575 . . no
Yb2 Al2 C15 C16 -6.6(5) 3_575 . . no
C15 Al2 C13 C14 -57.8(5) . . . no
C21 Al3 C17 C18 -47.4(9) . . . no
C23 Al3 C17 C18 77.8(8) . . . no
C19 Al3 C17 C18 -165.9(7) . . . no
C17 Al3 C19 Yb1 7.0(7) . . . no
C17 Al3 C19 C20 -171.5(4) . . . no
Yb2 Al3 C17 C18 15.8(9) 1_455 . . no
C21 Al3 C19 C20 67.4(5) . . . no
C23 Al3 C19 Yb1 126.2(6) . . . no
C23 Al3 C19 C20 -52.3(5) . . . no
Yb2 Al3 C19 Yb1 -174.7(5) 1_455 . . no
Yb2 Al3 C19 C20 6.8(5) 1_455 . . no
C17 Al3 C21 C22 -65.0(7) . . . no
C17 Al3 C21 Yb2 117.4(3) . . 1_455 no
C19 Al3 C21 C22 55.1(6) . . . no
C19 Al3 C21 Yb2 -122.6(2) . . 1_455 no
C23 Al3 C21 C22 170.7(5) . . . no
C23 Al3 C21 Yb2 -7.0(3) . . 1_455 no
Yb2 Al3 C21 C22 177.7(6) 1_455 . . no
C17 Al3 C23 C24 61.0(6) . . . no
C17 Al3 C23 Yb2 -117.8(3) . . 1_455 no
C21 Al3 C19 Yb1 -114.1(6) . . . no
C19 Al3 C23 Yb2 123.4(2) . . 1_455 no
C21 Al3 C23 C24 -174.2(5) . . . no
C21 Al3 C23 Yb2 7.0(3) . . 1_455 no
Yb2 Al3 C23 C24 178.8(6) 1_455 . . no
C19 Al3 C23 C24 -57.8(5) . . . no
Yb2 Al4 C25 C26 174.9(5) . . . no
C27 Al4 C25 C26 173.4(4) . . . no
C29 Al4 C25 Yb2 116.7(2) . . . no
C27 Al4 C25 Yb2 -1.5(2) . . . no
C31 Al4 C25 Yb2 -122.7(3) . . . no
C31 Al4 C25 C26 52.2(5) . . . no
Yb2 Al4 C27 C28 178.5(5) . . . no
C25 Al4 C27 Yb2 1.5(2) . . . no
C25 Al4 C27 C28 -180.0(4) . . . no
C29 Al4 C27 Yb2 -115.2(2) . . . no
C29 Al4 C25 C26 -68.4(5) . . . no
C31 Al4 C27 Yb2 124.4(2) . . . no
C31 Al4 C27 C28 -57.1(5) . . . no
Yb2 Al4 C29 Yb1 -147.7(6) . . . no
Yb2 Al4 C29 C30 39.8(5) . . . no
C25 Al4 C29 Yb1 152.3(7) . . . no
C25 Al4 C29 C30 -20.3(6) . . . no
C27 Al4 C29 Yb1 -87.2(7) . . . no
C27 Al4 C29 C30 100.3(5) . . . no
C31 Al4 C29 Yb1 31.6(8) . . . no
C31 Al4 C29 C30 -141.0(5) . . . no
Yb2 Al4 C31 C32 0.4(6) . . . no
C25 Al4 C31 C32 63.6(6) . . . no
C27 Al4 C31 C32 -59.8(6) . . . no
C29 Al4 C31 C32 -178.8(5) . . . no
C29 Al4 C27 C28 63.3(5) . . . no
